data_7041539
loop_
_publ_author_name
'Liu, Yi'
'Ye, Kaiqi'
'Wang, Yue'
'Zhang, Qichun'
'Bu, Xianhui'
'Feng, Pingyun'

_publ_section_title
;
 Multitopic ligand directed assembly of low-dimensional metal-chalcogenide
 organic frameworks.
;
_journal_issue 5
_journal_name_full 'Dalton transactions (Cambridge, England : 2003)'
_journal_page_first 1481
_journal_page_last 1486
_journal_paper_doi 10.1039/c6dt04453k
_journal_volume 46
_journal_year 2017
_chemical_formula_sum 'C26 H19 N S2 Zn'
_chemical_formula_weight 474.91
_chemical_name_systematic
; 
 ? 
;
_space_group_IT_number 15
_symmetry_cell_setting monoclinic
_symmetry_space_group_name_Hall '-C 2yc'
_symmetry_space_group_name_H-M 'C 1 2/c 1'
_atom_sites_solution_primary direct
_atom_sites_solution_secondary difmap
_audit_creation_method SHELXL-97
_audit_update_record
;
2016-12-19 deposited with the CCDC.
2016-12-22 downloaded from the CCDC.
;
_cell_angle_alpha 90.00
_cell_angle_beta 96.2900(10)
_cell_angle_gamma 90.00
_cell_formula_units_Z 8
_cell_length_a 20.0903(3)
_cell_length_b 10.6969(2)
_cell_length_c 20.1369(3)
_cell_measurement_reflns_used 6395
_cell_measurement_temperature 293(2)
_cell_measurement_theta_max 33.9855
_cell_measurement_theta_min 2.3395
_cell_volume 4301.45(12)
_computing_cell_refinement 'Siemens SMART & SAINT'
_computing_data_collection 'Siemens SMART'
_computing_data_reduction 'Siemens XPERP'
_computing_molecular_graphics 'Bruker SHELXTL'
_computing_publication_material 'Bruker SHELXTL'
_computing_structure_refinement 'SHELXL-97 (Sheldrick, 1997)'
_computing_structure_solution 'SHELXS-97 (Sheldrick, 1990)'
_diffrn_ambient_temperature 293(2)
_diffrn_measured_fraction_theta_full 0.971
_diffrn_measured_fraction_theta_max 0.971
_diffrn_measurement_device_type 'APEX II CCD detector'
_diffrn_measurement_method 'phi and omega scans'
_diffrn_radiation_monochromator graphite
_diffrn_radiation_source 'fine-focus sealed tube'
_diffrn_radiation_type MoK\a
_diffrn_radiation_wavelength 0.71073
_diffrn_reflns_av_R_equivalents 0.0311
_diffrn_reflns_av_sigmaI/netI 0.0756
_diffrn_reflns_limit_h_max 32
_diffrn_reflns_limit_h_min -33
_diffrn_reflns_limit_k_max 17
_diffrn_reflns_limit_k_min -17
_diffrn_reflns_limit_l_max 32
_diffrn_reflns_limit_l_min -31
_diffrn_reflns_number 31483
_diffrn_reflns_theta_full 33.00
_diffrn_reflns_theta_max 33.00
_diffrn_reflns_theta_min 2.03
_diffrn_standards_decay_% none
_diffrn_standards_interval_count none
_diffrn_standards_interval_time none
_diffrn_standards_number none
_exptl_absorpt_coefficient_mu 1.349
_exptl_absorpt_correction_T_max 0.803
_exptl_absorpt_correction_T_min 0.734
_exptl_absorpt_correction_type multi-scan
_exptl_absorpt_process_details 'SADABS(Sheldrick, 1996)'
_exptl_crystal_colour yellow
_exptl_crystal_density_diffrn 1.467
_exptl_crystal_density_method 'not measured'
_exptl_crystal_description block
_exptl_crystal_F_000 1952
_exptl_crystal_size_max 0.31
_exptl_crystal_size_mid 0.27
_exptl_crystal_size_min 0.24
_refine_diff_density_max 0.611
_refine_diff_density_min -0.603
_refine_diff_density_rms 0.063
_refine_ls_extinction_method none
_refine_ls_goodness_of_fit_ref 1.033
_refine_ls_hydrogen_treatment constr
_refine_ls_matrix_type full
_refine_ls_number_parameters 271
_refine_ls_number_reflns 7877
_refine_ls_number_restraints 0
_refine_ls_restrained_S_all 1.033
_refine_ls_R_factor_all 0.1128
_refine_ls_R_factor_gt 0.0480
_refine_ls_shift/su_max 0.002
_refine_ls_shift/su_mean 0.000
_refine_ls_structure_factor_coef Fsqd
_refine_ls_weighting_details 'calc w=1/[\s^2^(Fo^2^)+(0.0302P)^2^+0.0000P] where P=(Fo^2^+2Fc^2^)/3'
_refine_ls_weighting_scheme calc
_refine_ls_wR_factor_gt 0.1006
_refine_ls_wR_factor_ref 0.1085
_reflns_number_gt 3467
_reflns_number_total 7877
_reflns_threshold_expression >2sigma(I)
_cod_data_source_file c6dt04453k2.cif
_cod_data_source_block a
_cod_depositor_comments
;
The following automatic conversions were performed:

'_symmetry_cell_setting' value 'Monoclinic' changed to 'monoclinic'
according to
/usr/data/users/saulius/crontab/automatic-downloads/rss-feeds/RSC/lib/dictionaries/cif_core.dic
dictionary named 'cif_core.dic' version 2.4.2 from 2011-04-26.

Automatic conversion script
Id: cif_fix_values 4268 2015-11-12 08:31:59Z antanas 

 Adding full bibliography for 7041536--7041539.cif.

The following automatic conversions were performed:

'_refine_ls_hydrogen_treatment' value 'constra' was replaced with the
value 'constr' as specified in the replacement file
'src/cod-tools/trunk/data/replacement-values/replacement_values.lst'.

Automatic conversion script
Id: cif_fix_values 5376 2017-05-30 11:51:03Z andrius 
;
_cod_original_sg_symbol_H-M C2/c
_cod_database_code 7041539

loop_
_symmetry_equiv_pos_as_xyz
'x, y, z'
'-x, y, -z+1/2'
'x+1/2, y+1/2, z'
'-x+1/2, y+1/2, -z+1/2'
'-x, -y, -z'
'x, -y, z-1/2'
'-x+1/2, -y+1/2, -z'
'x+1/2, -y+1/2, z-1/2'

loop_
_atom_site_label
_atom_site_type_symbol
_atom_site_fract_x
_atom_site_fract_y
_atom_site_fract_z
_atom_site_U_iso_or_equiv
_atom_site_adp_type
_atom_site_occupancy
_atom_site_symmetry_multiplicity
_atom_site_calc_flag
_atom_site_refinement_flags
Zn1 Zn 0.190054(11) 0.15036(2) -0.004738(13) 0.04187(8) Uani 1 1 d .
S1 S 0.15301(3) 0.01589(6) -0.08714(3) 0.05965(17) Uani 1 1 d .
S2 S 0.30290(3) 0.14055(4) 0.04583(3) 0.04428(12) Uani 1 1 d .
N1 N 0.13222(9) 0.13078(14) 0.07204(9) 0.0434(4) Uani 1 1 d .
C1 C 0.19396(11) 0.07599(19) -0.15436(11) 0.0494(5) Uani 1 1 d .
C2 C 0.15953(15) 0.1588(2) -0.20161(17) 0.0677(8) Uani 1 1 d .
H2A H 0.1163 0.1846 -0.1960 0.081 Uiso 1 1 calc R
C3 C 0.18956(16) 0.2012(3) -0.25560(16) 0.0726(8) Uani 1 1 d .
H3A H 0.1661 0.2551 -0.2859 0.087 Uiso 1 1 calc R
C4 C 0.25443(16) 0.1653(2) -0.26587(13) 0.0592(7) Uani 1 1 d .
C5 C 0.28945(12) 0.08341(19) -0.21921(11) 0.0499(5) Uani 1 1 d .
C6 C 0.25719(11) 0.04116(19) -0.16382(11) 0.0474(5) Uani 1 1 d .
H6A H 0.2803 -0.0123 -0.1330 0.057 Uiso 1 1 calc R
C7 C 0.28708(19) 0.2067(3) -0.32133(13) 0.0777(8) Uani 1 1 d .
H7A H 0.2644 0.2585 -0.3533 0.093 Uiso 1 1 calc R
C8 C 0.3506(2) 0.1714(3) -0.32788(17) 0.0847(10) Uani 1 1 d .
H8A H 0.3714 0.2002 -0.3640 0.102 Uiso 1 1 calc R
C9 C 0.38481(18) 0.0933(3) -0.28190(16) 0.0847(9) Uani 1 1 d .
H9A H 0.4287 0.0706 -0.2868 0.102 Uiso 1 1 calc R
C10 C 0.35462(15) 0.0489(3) -0.22881(15) 0.0689(7) Uani 1 1 d .
H10A H 0.3781 -0.0053 -0.1986 0.083 Uiso 1 1 calc R
C11 C 0.34123(9) 0.02079(17) 0.00240(10) 0.0393(4) Uani 1 1 d .
C12 C 0.31654(11) -0.1021(2) 0.00625(12) 0.0523(5) Uani 1 1 d .
H12A H 0.2796 -0.1170 0.0292 0.063 Uiso 1 1 calc R
C13 C 0.34571(12) -0.19898(19) -0.02292(14) 0.0583(6) Uani 1 1 d .
H13A H 0.3282 -0.2789 -0.0195 0.070 Uiso 1 1 calc R
C14 C 0.40171(11) -0.18187(17) -0.05822(13) 0.0493(6) Uani 1 1 d .
C15 C 0.42775(10) -0.05922(17) -0.06192(11) 0.0447(5) Uani 1 1 d .
C16 C 0.39593(10) 0.04047(17) -0.03048(11) 0.0458(5) Uani 1 1 d .
H16A H 0.4130 0.1210 -0.0325 0.055 Uiso 1 1 calc R
C17 C 0.43332(14) -0.2809(2) -0.09024(16) 0.0697(8) Uani 1 1 d .
H17A H 0.4159 -0.3613 -0.0889 0.084 Uiso 1 1 calc R
C18 C 0.48745(15) -0.2611(2) -0.12224(17) 0.0762(8) Uani 1 1 d .
H18A H 0.5075 -0.3273 -0.1425 0.091 Uiso 1 1 calc R
C19 C 0.51365(14) -0.1399(2) -0.12492(18) 0.0715(8) Uani 1 1 d .
H19A H 0.5514 -0.1264 -0.1469 0.086 Uiso 1 1 calc R
C20 C 0.48467(12) -0.0412(2) -0.09575(14) 0.0605(6) Uani 1 1 d .
H20A H 0.5028 0.0384 -0.0983 0.073 Uiso 1 1 calc R
C21 C 0.15708(14) 0.1224(2) 0.13558(12) 0.0548(5) Uani 1 1 d .
H21A H 0.2033 0.1233 0.1461 0.066 Uiso 1 1 calc R
C22 C 0.11665(19) 0.1123(3) 0.18706(13) 0.0729(8) Uani 1 1 d .
H22A H 0.1357 0.1061 0.2312 0.087 Uiso 1 1 calc R
C23 C 0.04678(19) 0.1116(3) 0.17188(18) 0.0811(9) Uani 1 1 d .
C24 C 0.02178(15) 0.1192(3) 0.10615(18) 0.0743(8) Uani 1 1 d .
H24A H -0.0242 0.1180 0.0939 0.089 Uiso 1 1 calc R
C25 C 0.06489(12) 0.1286(2) 0.05863(14) 0.0535(6) Uani 1 1 d .
H25A H 0.0468 0.1338 0.0142 0.064 Uiso 1 1 calc R
C26 C -0.0003(4) 0.1058(4) 0.2237(2) 0.154(2) Uani 1 1 d .
H26A H -0.0442 0.1004 0.2036 0.185 Uiso 1 1 calc R

loop_
_atom_site_aniso_label
_atom_site_aniso_U_11
_atom_site_aniso_U_22
_atom_site_aniso_U_33
_atom_site_aniso_U_23
_atom_site_aniso_U_13
_atom_site_aniso_U_12
Zn1 0.03589(12) 0.05559(13) 0.03729(14) -0.00599(10) 0.01822(10) -0.00804(9)
S1 0.0560(3) 0.0716(3) 0.0542(4) -0.0195(3) 0.0186(3) -0.0232(3)
S2 0.0384(3) 0.0568(3) 0.0395(3) 0.0003(2) 0.0127(2) -0.00198(18)
N1 0.0440(9) 0.0489(8) 0.0422(10) -0.0047(7) 0.0272(8) -0.0074(7)
C1 0.0506(11) 0.0573(10) 0.0413(12) -0.0170(10) 0.0089(10) -0.0069(9)
C2 0.0574(15) 0.0748(15) 0.072(2) -0.0071(14) 0.0099(16) 0.0176(12)
C3 0.081(2) 0.0775(15) 0.0576(17) 0.0133(15) 0.0002(16) 0.0184(15)
C4 0.0804(18) 0.0575(11) 0.0394(13) -0.0002(10) 0.0050(14) -0.0008(11)
C5 0.0573(13) 0.0523(10) 0.0412(12) -0.0008(10) 0.0096(11) -0.0006(9)
C6 0.0478(11) 0.0578(10) 0.0372(11) 0.0029(9) 0.0080(10) 0.0013(8)
C7 0.111(3) 0.0785(16) 0.0436(15) 0.0085(13) 0.0088(17) -0.0061(17)
C8 0.115(3) 0.094(2) 0.0497(18) -0.0037(15) 0.029(2) -0.018(2)
C9 0.082(2) 0.111(2) 0.068(2) -0.011(2) 0.0384(18) -0.0095(19)
C10 0.0609(16) 0.0804(16) 0.0698(18) 0.0062(14) 0.0267(15) 0.0034(13)
C11 0.0325(9) 0.0487(9) 0.0371(10) 0.0051(8) 0.0050(8) 0.0002(7)
C12 0.0451(11) 0.0577(11) 0.0556(14) 0.0109(11) 0.0122(11) -0.0085(9)
C13 0.0523(13) 0.0431(10) 0.0798(18) 0.0082(11) 0.0091(13) -0.0105(9)
C14 0.0428(11) 0.0463(9) 0.0576(14) 0.0011(10) 0.0006(11) 0.0019(8)
C15 0.0351(9) 0.0486(9) 0.0513(12) 0.0030(9) 0.0090(9) 0.0030(7)
C16 0.0411(10) 0.0423(8) 0.0564(13) 0.0032(9) 0.0151(10) -0.0026(7)
C17 0.0644(16) 0.0516(11) 0.093(2) -0.0130(14) 0.0081(16) 0.0041(11)
C18 0.0633(17) 0.0673(14) 0.099(2) -0.0174(15) 0.0133(17) 0.0173(12)
C19 0.0485(14) 0.0799(16) 0.090(2) -0.0055(15) 0.0238(15) 0.0156(11)
C20 0.0491(13) 0.0619(12) 0.0735(17) 0.0027(12) 0.0207(13) 0.0022(10)
C21 0.0583(14) 0.0637(12) 0.0463(14) -0.0021(10) 0.0234(12) -0.0091(10)
C22 0.112(3) 0.0720(14) 0.0416(14) -0.0055(12) 0.0385(16) -0.0107(16)
C23 0.101(2) 0.0640(14) 0.094(2) -0.0224(15) 0.0805(19) -0.0242(15)
C24 0.0621(16) 0.0754(15) 0.096(2) -0.0203(16) 0.0554(16) -0.0182(12)
C25 0.0413(11) 0.0615(11) 0.0619(16) -0.0069(11) 0.0243(12) -0.0059(9)
C26 0.226(6) 0.114(3) 0.153(4) -0.030(3) 0.164(5) -0.037(4)

loop_
_atom_type_symbol
_atom_type_description
_atom_type_scat_dispersion_real
_atom_type_scat_dispersion_imag
_atom_type_scat_source
C C 0.0033 0.0016 'International Tables Vol C Tables 4.2.6.8 and 6.1.1.4'
H H 0.0000 0.0000 'International Tables Vol C Tables 4.2.6.8 and 6.1.1.4'
N N 0.0061 0.0033 'International Tables Vol C Tables 4.2.6.8 and 6.1.1.4'
S S 0.1246 0.1234 'International Tables Vol C Tables 4.2.6.8 and 6.1.1.4'
Zn Zn 0.2839 1.4301 'International Tables Vol C Tables 4.2.6.8 and 6.1.1.4'

loop_
_geom_angle_atom_site_label_1
_geom_angle_atom_site_label_2
_geom_angle_atom_site_label_3
_geom_angle
_geom_angle_site_symmetry_1
_geom_angle_site_symmetry_3
N1 Zn1 S1 108.75(5) . .
N1 Zn1 S2 105.38(5) . .
S1 Zn1 S2 120.46(2) . .
N1 Zn1 S2 114.66(5) . 7
S1 Zn1 S2 111.60(2) . 7
S2 Zn1 S2 95.699(17) . 7
C1 S1 Zn1 100.73(6) . .
C11 S2 Zn1 105.37(6) . .
C11 S2 Zn1 117.32(7) . 7
Zn1 S2 Zn1 84.301(17) . 7
C21 N1 C25 117.1(2) . .
C21 N1 Zn1 123.51(16) . .
C25 N1 Zn1 119.38(18) . .
C6 C1 C2 118.1(2) . .
C6 C1 S1 121.69(17) . .
C2 C1 S1 120.2(2) . .
C3 C2 C1 120.7(3) . .
C3 C2 H2A 119.7 . .
C1 C2 H2A 119.7 . .
C2 C3 C4 121.6(2) . .
C2 C3 H3A 119.2 . .
C4 C3 H3A 119.2 . .
C3 C4 C5 118.5(3) . .
C3 C4 C7 123.2(3) . .
C5 C4 C7 118.3(3) . .
C10 C5 C4 118.6(2) . .
C10 C5 C6 122.7(2) . .
C4 C5 C6 118.8(2) . .
C1 C6 C5 122.4(2) . .
C1 C6 H6A 118.8 . .
C5 C6 H6A 118.8 . .
C8 C7 C4 120.7(3) . .
C8 C7 H7A 119.7 . .
C4 C7 H7A 119.7 . .
C7 C8 C9 120.8(3) . .
C7 C8 H8A 119.6 . .
C9 C8 H8A 119.6 . .
C8 C9 C10 120.3(3) . .
C8 C9 H9A 119.8 . .
C10 C9 H9A 119.8 . .
C9 C10 C5 121.2(3) . .
C9 C10 H10A 119.4 . .
C5 C10 H10A 119.4 . .
C16 C11 C12 118.6(2) . .
C16 C11 S2 123.08(15) . .
C12 C11 S2 118.16(18) . .
C13 C12 C11 121.2(2) . .
C13 C12 H12A 119.4 . .
C11 C12 H12A 119.4 . .
C12 C13 C14 121.80(19) . .
C12 C13 H13A 119.1 . .
C14 C13 H13A 119.1 . .
C13 C14 C15 117.8(2) . .
C13 C14 C17 123.5(2) . .
C15 C14 C17 118.6(2) . .
C20 C15 C14 118.4(2) . .
C20 C15 C16 122.70(19) . .
C14 C15 C16 118.9(2) . .
C11 C16 C15 121.71(18) . .
C11 C16 H16A 119.1 . .
C15 C16 H16A 119.1 . .
C18 C17 C14 121.7(2) . .
C18 C17 H17A 119.1 . .
C14 C17 H17A 119.1 . .
C17 C18 C19 119.5(3) . .
C17 C18 H18A 120.3 . .
C19 C18 H18A 120.3 . .
C20 C19 C18 121.2(3) . .
C20 C19 H19A 119.4 . .
C18 C19 H19A 119.4 . .
C19 C20 C15 120.6(2) . .
C19 C20 H20A 119.7 . .
C15 C20 H20A 119.7 . .
N1 C21 C22 122.4(3) . .
N1 C21 H21A 118.8 . .
C22 C21 H21A 118.8 . .
C21 C22 C23 119.4(3) . .
C21 C22 H22A 120.3 . .
C23 C22 H22A 120.3 . .
C24 C23 C22 117.6(3) . .
C24 C23 C26 119.2(4) . .
C22 C23 C26 123.1(4) . .
C23 C24 C25 119.4(3) . .
C23 C24 H24A 120.3 . .
C25 C24 H24A 120.3 . .
N1 C25 C24 124.1(3) . .
N1 C25 H25A 117.9 . .
C24 C25 H25A 117.9 . .
C26 C26 C23 139.8(11) 2 .
C26 C26 H26A 110.1 2 .
C23 C26 H26A 110.1 . .

loop_
_geom_bond_atom_site_label_1
_geom_bond_atom_site_label_2
_geom_bond_distance
_geom_bond_site_symmetry_2
Zn1 N1 2.0441(19) .
Zn1 S1 2.2595(6) .
Zn1 S2 2.3836(6) .
Zn1 S2 2.3943(5) 7
S1 C1 1.779(3) .
S2 C11 1.774(2) .
S2 Zn1 2.3943(5) 7
N1 C21 1.325(3) .
N1 C25 1.350(3) .
C1 C6 1.357(3) .
C1 C2 1.423(3) .
C2 C3 1.377(5) .
C2 H2A 0.9300 .
C3 C4 1.396(5) .
C3 H3A 0.9300 .
C4 C5 1.415(3) .
C4 C7 1.426(4) .
C5 C10 1.394(4) .
C5 C6 1.424(3) .
C6 H6A 0.9300 .
C7 C8 1.351(5) .
C7 H7A 0.9300 .
C8 C9 1.374(5) .
C8 H8A 0.9300 .
C9 C10 1.371(4) .
C9 H9A 0.9300 .
C10 H10A 0.9300 .
C11 C16 1.360(3) .
C11 C12 1.410(3) .
C12 C13 1.355(4) .
C12 H12A 0.9300 .
C13 C14 1.407(4) .
C13 H13A 0.9300 .
C14 C15 1.417(3) .
C14 C17 1.425(4) .
C15 C20 1.407(4) .
C15 C16 1.427(3) .
C16 H16A 0.9300 .
C17 C18 1.340(5) .
C17 H17A 0.9300 .
C18 C19 1.403(4) .
C18 H18A 0.9300 .
C19 C20 1.369(4) .
C19 H19A 0.9300 .
C20 H20A 0.9300 .
C21 C22 1.390(4) .
C21 H21A 0.9300 .
C22 C23 1.404(5) .
C22 H22A 0.9300 .
C23 C24 1.366(4) .
C23 C26 1.484(5) .
C24 C25 1.363(4) .
C24 H24A 0.9300 .
C25 H25A 0.9300 .
C26 C26 1.059(8) 2
C26 H26A 0.9300 .
